data_7010127
loop_
_publ_author_name
'Bellamy, Dena'
'Christofides, Aristides'
'Connelly, Neil G.'
'Lewis, Gareth R.'
'Orpen, A. Guy'
'Thornton, Peter'

_publ_section_title
;
 Structure dependence on redox state and charge in
 [Fe4(\m3-S4)(\h-C5H5)4]m[M(mnt)2]n (M&#x2005;=&#x2005;Ni or Pt, m,
 n&#x2005;=&#x2005;1 or 2)
;
_journal_issue 22
_journal_name_full 'Journal of the Chemical Society, Dalton Transactions'
_journal_page_first 4038
_journal_paper_doi 10.1039/b006262f
_journal_year 2000
_chemical_formula_sum 'C28 H20 Fe4 N4 Pt S8'
_chemical_formula_weight 1087.45
_chemical_name_systematic
; 
 ? 
;
_space_group_IT_number 2
_symmetry_cell_setting triclinic
_symmetry_space_group_name_Hall '-P 1'
_symmetry_space_group_name_H-M 'P -1'
_atom_sites_solution_hydrogens geom
_atom_sites_solution_primary direct
_atom_sites_solution_secondary difmap
_audit_creation_method SHELXL
_cell_angle_alpha 104.153(10)
_cell_angle_beta 94.414(8)
_cell_angle_gamma 90.920(6)
_cell_formula_units_Z 2
_cell_length_a 9.1195(10)
_cell_length_b 12.193(2)
_cell_length_c 15.364(3)
_cell_measurement_reflns_used 214
_cell_measurement_temperature 173(2)
_cell_measurement_theta_max 24.99
_cell_measurement_theta_min 2.04
_cell_volume 1650.5(5)
_computing_cell_refinement 'local programs'
_computing_data_collection 'Siemens SMART'
_computing_data_reduction 'Siemens SAINT'
_computing_structure_refinement 'SHELXL-93 (Sheldrick, 1993)'
_computing_structure_solution 'SHELXS-86 (Sheldrick, 1990)'
_diffrn_ambient_temperature 173(2)
_diffrn_measurement_device 'Siemens SMART CCD diffractometer'
_diffrn_measurement_method '\w rotation with narrow frames'
_diffrn_radiation_monochromator graphite
_diffrn_radiation_source 'fine-focus sealed tube'
_diffrn_radiation_type MoK\a
_diffrn_radiation_wavelength 0.71073
_diffrn_reflns_av_R_equivalents 0.0383
_diffrn_reflns_av_sigmaI/netI 0.0329
_diffrn_reflns_limit_h_max 8
_diffrn_reflns_limit_h_min -10
_diffrn_reflns_limit_k_max 14
_diffrn_reflns_limit_k_min -12
_diffrn_reflns_limit_l_max 18
_diffrn_reflns_limit_l_min -17
_diffrn_reflns_number 7549
_diffrn_reflns_theta_max 25.01
_diffrn_reflns_theta_min 2.45
_exptl_absorpt_coefficient_mu 6.474
_exptl_absorpt_correction_T_max 0.874
_exptl_absorpt_correction_T_min 0.786
_exptl_absorpt_correction_type empirical
_exptl_crystal_colour black
_exptl_crystal_density_diffrn 2.188
_exptl_crystal_density_meas ?
_exptl_crystal_description diamonds
_exptl_crystal_F_000 1052
_exptl_crystal_size_max 0.28
_exptl_crystal_size_mid 0.22
_exptl_crystal_size_min 0.12
_refine_diff_density_max 0.987
_refine_diff_density_min -1.376
_refine_diff_density_rms 0.183
_refine_ls_extinction_method none
_refine_ls_goodness_of_fit_all 1.114
_refine_ls_goodness_of_fit_obs 1.106
_refine_ls_hydrogen_treatment noref
_refine_ls_matrix_type full
_refine_ls_number_parameters 406
_refine_ls_number_reflns 5585
_refine_ls_number_restraints 0
_refine_ls_restrained_S_all 1.114
_refine_ls_restrained_S_obs 1.106
_refine_ls_R_factor_all 0.0315
_refine_ls_R_factor_obs 0.0308
_refine_ls_shift/esd_max 0.001
_refine_ls_shift/esd_mean 0.000
_refine_ls_structure_factor_coef Fsqd
_refine_ls_weighting_details 'w=1/[\s^2^(Fo^2^)+(0.0450P)^2^+4.7000P] where P=(Fo^2^+2Fc^2^)/3'
_refine_ls_weighting_scheme calc
_refine_ls_wR_factor_all 0.0830
_refine_ls_wR_factor_obs 0.0817
_reflns_number_observed 5489
_reflns_number_total 5585
_reflns_observed_criterion >2sigma(I)
_cod_data_source_file b006262f.txt
_cod_data_source_block 5
_cod_depositor_comments
;
The following automatic conversions were performed:

'_refine_ls_weighting_scheme' value 'calc
w=1/[\s^2^(Fo^2^)+(0.0450P)^2^+4.7000P] where P=(Fo^2^+2Fc^2^)/3' was
changed to 'calc'. New tag '_refine_ls_weighting_details' was
created. The value of the new tag was set to
'w=1/[\s^2^(Fo^2^)+(0.0450P)^2^+4.7000P] where P=(Fo^2^+2Fc^2^)/3'.

Automatic conversion script
Id: cif_fix_values 3143 2015-03-26 13:38:13Z robertas 
;
_cod_original_cell_volume 1650.52(53)
_cod_original_sg_symbol_H-M P-1
_cod_database_code 7010127

loop_
_symmetry_equiv_pos_as_xyz
'x, y, z'
'-x, -y, -z'

loop_
_atom_site_aniso_label
_atom_site_aniso_U_11
_atom_site_aniso_U_22
_atom_site_aniso_U_33
_atom_site_aniso_U_23
_atom_site_aniso_U_13
_atom_site_aniso_U_12
Pt1 0.02527(12) 0.02029(12) 0.01845(12) 0.00644(8) -0.00005(7) 0.00155(7)
Fe1 0.0192(3) 0.0224(3) 0.0148(3) 0.0040(2) -0.0006(2) -0.0009(2)
Fe2 0.0202(3) 0.0184(3) 0.0189(3) 0.0056(2) 0.0032(2) 0.0004(2)
Fe3 0.0158(3) 0.0229(3) 0.0204(3) 0.0062(3) -0.0001(2) -0.0010(2)
Fe4 0.0208(3) 0.0176(3) 0.0161(3) 0.0051(2) 0.0015(2) -0.0012(2)
S1 0.0295(6) 0.0219(6) 0.0233(6) 0.0063(5) 0.0035(5) -0.0020(5)
S2 0.0308(6) 0.0244(6) 0.0279(6) 0.0071(5) 0.0067(5) -0.0024(5)
S3 0.0320(6) 0.0251(6) 0.0245(6) 0.0065(5) 0.0053(5) 0.0021(5)
S4 0.0323(6) 0.0211(6) 0.0239(6) 0.0061(5) 0.0021(5) 0.0005(5)
S5 0.0168(5) 0.0228(5) 0.0205(5) 0.0069(4) 0.0022(4) -0.0004(4)
S6 0.0195(5) 0.0209(5) 0.0201(5) 0.0064(4) 0.0023(4) -0.0003(4)
S7 0.0234(5) 0.0191(5) 0.0181(5) 0.0027(4) 0.0008(4) -0.0027(4)
S8 0.0217(5) 0.0197(5) 0.0177(5) 0.0042(4) 0.0012(4) 0.0007(4)
C1 0.032(3) 0.019(2) 0.020(2) 0.002(2) -0.002(2) -0.001(2)
C2 0.031(3) 0.031(3) 0.027(3) 0.005(2) -0.001(2) -0.007(2)
C3 0.026(2) 0.028(3) 0.022(2) 0.008(2) -0.004(2) -0.004(2)
C4 0.030(3) 0.025(3) 0.033(3) 0.003(2) 0.003(2) -0.004(2)
C5 0.036(3) 0.026(3) 0.018(2) 0.003(2) 0.000(2) 0.007(2)
C6 0.040(3) 0.029(3) 0.033(3) 0.008(2) -0.002(2) 0.001(2)
C7 0.034(3) 0.024(2) 0.024(3) 0.008(2) -0.002(2) 0.003(2)
C8 0.049(3) 0.025(3) 0.027(3) 0.004(2) 0.008(2) -0.001(2)
C9 0.096(6) 0.033(3) 0.044(4) -0.019(3) -0.048(4) 0.020(4)
C10 0.033(3) 0.151(9) 0.016(3) -0.022(4) 0.000(2) -0.003(4)
C11 0.074(5) 0.078(5) 0.025(3) 0.027(3) -0.020(3) -0.036(4)
C12 0.043(3) 0.048(4) 0.036(3) -0.003(3) -0.022(3) 0.008(3)
C13 0.044(3) 0.065(4) 0.025(3) 0.007(3) -0.013(2) -0.029(3)
C14 0.076(5) 0.030(3) 0.059(4) -0.007(3) -0.038(4) 0.032(3)
C15 0.101(6) 0.046(4) 0.049(4) 0.035(3) 0.048(4) 0.041(4)
C16 0.045(3) 0.013(2) 0.089(5) 0.014(3) 0.009(3) 0.002(2)
C17 0.056(4) 0.025(3) 0.035(3) 0.002(2) 0.002(3) 0.012(2)
C18 0.037(3) 0.025(3) 0.067(4) 0.011(3) 0.019(3) 0.013(2)
C19 0.028(3) 0.040(4) 0.107(7) 0.009(4) -0.013(4) 0.005(3)
C20 0.019(3) 0.111(6) 0.040(3) 0.046(4) -0.009(2) -0.009(3)
C21 0.014(3) 0.045(4) 0.112(7) -0.038(4) -0.015(3) -0.003(2)
C22 0.018(3) 0.086(5) 0.067(4) 0.055(4) -0.002(3) -0.010(3)
C23 0.026(3) 0.084(6) 0.067(5) -0.008(4) 0.006(3) 0.005(3)
C24 0.072(4) 0.030(3) 0.016(2) 0.007(2) 0.006(2) -0.010(3)
C25 0.040(3) 0.044(3) 0.035(3) 0.028(3) -0.009(2) -0.002(2)
C26 0.056(3) 0.017(2) 0.027(3) 0.010(2) 0.013(2) 0.006(2)
C27 0.036(3) 0.035(3) 0.038(3) 0.023(2) -0.005(2) -0.016(2)
C28 0.047(3) 0.038(3) 0.049(3) 0.031(3) 0.028(3) 0.011(3)
N1 0.043(3) 0.044(3) 0.029(3) -0.001(2) 0.007(2) 0.005(2)
N2 0.044(3) 0.032(3) 0.063(4) 0.003(2) 0.003(3) -0.002(2)
N3 0.061(3) 0.042(3) 0.035(3) -0.004(2) 0.019(3) -0.002(3)
N4 0.076(4) 0.035(3) 0.042(3) -0.003(2) 0.019(3) -0.008(3)

loop_
_atom_site_label
_atom_site_type_symbol
_atom_site_fract_x
_atom_site_fract_y
_atom_site_fract_z
_atom_site_U_iso_or_equiv
_atom_site_thermal_displace_type
_atom_site_occupancy
_atom_site_calc_flag
_atom_site_refinement_flags
_atom_site_disorder_group
Pt1 Pt 0.14297(2) 0.478729(14) 0.577327(11) 0.02114(8) Uani 1 d . .
Fe1 Fe 0.60224(7) 0.21713(5) 0.70927(4) 0.01904(15) Uani 1 d . .
Fe2 Fe 0.61398(7) 0.41842(5) 0.82637(4) 0.01887(15) Uani 1 d . .
Fe3 Fe 0.91021(7) 0.26208(5) 0.84362(4) 0.01965(15) Uani 1 d . .
Fe4 Fe 0.66707(7) 0.18316(5) 0.89506(4) 0.01803(14) Uani 1 d . .
S1 S 0.00392(14) 0.55276(10) 0.69290(8) 0.0247(2) Uani 1 d . .
S2 S 0.25947(14) 0.64939(11) 0.59609(9) 0.0274(3) Uani 1 d . .
S3 S 0.28500(14) 0.41321(11) 0.46289(8) 0.0270(3) Uani 1 d . .
S4 S 0.03095(14) 0.30394(10) 0.55241(8) 0.0257(3) Uani 1 d . .
S5 S 0.48610(12) 0.26692(9) 0.83160(7) 0.0197(2) Uani 1 d . .
S6 S 0.78917(12) 0.34232(9) 0.74359(7) 0.0199(2) Uani 1 d . .
S7 S 0.75748(12) 0.36112(9) 0.93303(7) 0.0206(2) Uani 1 d . .
S8 S 0.76921(12) 0.11884(9) 0.76951(7) 0.0198(2) Uani 1 d . .
C1 C 0.0697(6) 0.6913(4) 0.7259(3) 0.0244(10) Uani 1 d . .
C2 C 0.0032(6) 0.7639(5) 0.7992(4) 0.0302(11) Uani 1 d . .
C3 C 0.1793(5) 0.7318(4) 0.6849(3) 0.0250(10) Uani 1 d . .
C4 C 0.2319(6) 0.8485(4) 0.7153(4) 0.0301(11) Uani 1 d . .
C5 C 0.2292(6) 0.2729(4) 0.4252(3) 0.0272(11) Uani 1 d . .
C6 C 0.3051(6) 0.2091(5) 0.3520(4) 0.0342(12) Uani 1 d . .
C7 C 0.1200(6) 0.2268(4) 0.4632(3) 0.0271(10) Uani 1 d . .
C8 C 0.0717(7) 0.1106(5) 0.4293(4) 0.0338(12) Uani 1 d . .
C9 C 0.5440(10) 0.0714(6) 0.6050(5) 0.065(3) Uani 1 d . .
H9A H 0.5681(10) -0.0017(6) 0.6075(5) 0.078 Uiso 1 calc R .
C10 C 0.6301(7) 0.1477(10) 0.5738(4) 0.074(3) Uani 1 d . .
H10A H 0.7230(7) 0.1351(10) 0.5531(4) 0.089 Uiso 1 calc R .
C11 C 0.5513(9) 0.2456(7) 0.5794(4) 0.058(2) Uani 1 d . .
H11A H 0.5818(9) 0.3096(7) 0.5620(4) 0.070 Uiso 1 calc R .
C12 C 0.4230(7) 0.2318(6) 0.6144(4) 0.046(2) Uani 1 d . .
H12A H 0.3508(7) 0.2854(6) 0.6253(4) 0.055 Uiso 1 calc R .
C13 C 0.4156(7) 0.1255(6) 0.6315(4) 0.046(2) Uani 1 d . .
H13A H 0.3389(7) 0.0958(6) 0.6562(4) 0.056 Uiso 1 calc R .
C14 C 0.4538(9) 0.5159(5) 0.7750(5) 0.060(2) Uani 1 d . .
H14A H 0.3811(9) 0.4866(5) 0.7288(5) 0.072 Uiso 1 calc R .
C15 C 0.5985(10) 0.5541(6) 0.7644(5) 0.059(2) Uani 1 d . .
H15A H 0.6387(10) 0.5546(6) 0.7107(5) 0.070 Uiso 1 calc R .
C16 C 0.6666(7) 0.5906(5) 0.8509(5) 0.049(2) Uani 1 d . .
H16A H 0.7625(7) 0.6204(5) 0.8649(5) 0.058 Uiso 1 calc R .
C17 C 0.5724(7) 0.5762(5) 0.9124(4) 0.0399(13) Uani 1 d . .
H17A H 0.5937(7) 0.5945(5) 0.9745(4) 0.048 Uiso 1 calc R .
C18 C 0.4407(7) 0.5302(5) 0.8675(5) 0.0422(14) Uani 1 d . .
H18A H 0.3581(7) 0.5120(5) 0.8937(5) 0.051 Uiso 1 calc R .
C19 C 1.0905(7) 0.1591(6) 0.8560(6) 0.061(2) Uani 1 d . .
H19A H 1.0821(7) 0.0820(6) 0.8525(6) 0.073 Uiso 1 calc R .
C20 C 1.0891(6) 0.2421(7) 0.9342(4) 0.053(2) Uani 1 d . .
H20A H 1.0810(6) 0.2319(7) 0.9917(4) 0.064 Uiso 1 calc R .
C21 C 1.1031(6) 0.3493(6) 0.9095(6) 0.068(3) Uani 1 d . .
H21A H 1.1042(6) 0.4223(6) 0.9462(6) 0.082 Uiso 1 calc R .
C22 C 1.1146(6) 0.3142(7) 0.8145(5) 0.051(2) Uani 1 d . .
H22A H 1.1270(6) 0.3631(7) 0.7774(5) 0.061 Uiso 1 calc R .
C23 C 1.1051(7) 0.2022(8) 0.7867(6) 0.063(2) Uani 1 d . .
H23A H 1.1082(7) 0.1608(8) 0.7274(6) 0.076 Uiso 1 calc R .
C24 C 0.6647(7) 0.1708(5) 1.0320(3) 0.0390(14) Uani 1 d . .
H24A H 0.6914(7) 0.2294(5) 1.0825(3) 0.047 Uiso 1 calc R .
C25 C 0.7582(6) 0.0893(5) 0.9876(4) 0.0373(13) Uani 1 d . .
H25A H 0.8579(6) 0.0846(5) 1.0036(4) 0.045 Uiso 1 calc R .
C26 C 0.6764(7) 0.0164(4) 0.9152(4) 0.0320(12) Uani 1 d . .
H26A H 0.7122(7) -0.0452(4) 0.8750(4) 0.038 Uiso 1 calc R .
C27 C 0.5301(6) 0.0525(5) 0.9136(4) 0.0344(12) Uani 1 d . .
H27A H 0.4525(6) 0.0193(5) 0.8721(4) 0.041 Uiso 1 calc R .
C28 C 0.5231(7) 0.1483(5) 0.9865(4) 0.0396(14) Uani 1 d . .
H28A H 0.4398(7) 0.1893(5) 1.0018(4) 0.048 Uiso 1 calc R .
N1 N -0.0511(6) 0.8212(4) 0.8586(3) 0.0404(11) Uani 1 d . .
N2 N 0.2715(6) 0.9401(4) 0.7396(4) 0.0481(13) Uani 1 d . .
N3 N 0.3684(6) 0.1615(5) 0.2940(4) 0.0473(13) Uani 1 d . .
N4 N 0.0323(7) 0.0180(5) 0.4020(4) 0.0527(15) Uani 1 d . .

loop_
_atom_type_symbol
_atom_type_description
_atom_type_scat_dispersion_real
_atom_type_scat_dispersion_imag
_atom_type_scat_source
C C 0.0033 0.0016 'International Tables Vol C Tables 4.2.6.8 and 6.1.1.4'
H H 0.0000 0.0000 'International Tables Vol C Tables 4.2.6.8 and 6.1.1.4'
N N 0.0061 0.0033 'International Tables Vol C Tables 4.2.6.8 and 6.1.1.4'
S S 0.1246 0.1234 'International Tables Vol C Tables 4.2.6.8 and 6.1.1.4'
Fe Fe 0.3463 0.8444 'International Tables Vol C Tables 4.2.6.8 and 6.1.1.4'
Pt Pt -1.7033 8.3905 'International Tables Vol C Tables 4.2.6.8 and 6.1.1.4'

loop_
_geom_angle_atom_site_label_1
_geom_angle_atom_site_label_2
_geom_angle_atom_site_label_3
_geom_angle
_geom_angle_site_symmetry_1
_geom_angle_site_symmetry_3
_geom_angle_publ_flag
S3 Pt1 S2 87.27(5) . . ?
S3 Pt1 S1 177.41(4) . . ?
S2 Pt1 S1 90.16(4) . . ?
S3 Pt1 S4 90.08(5) . . ?
S2 Pt1 S4 177.33(4) . . ?
S1 Pt1 S4 92.48(4) . . ?
C10 Fe1 C9 39.0(4) . . ?
C10 Fe1 C11 38.6(4) . . ?
C9 Fe1 C11 64.3(3) . . ?
C10 Fe1 C13 64.4(3) . . ?
C9 Fe1 C13 38.3(3) . . ?
C11 Fe1 C13 63.2(3) . . ?
C10 Fe1 C12 63.4(3) . . ?
C9 Fe1 C12 63.6(2) . . ?
C11 Fe1 C12 36.8(3) . . ?
C13 Fe1 C12 37.8(3) . . ?
C10 Fe1 S5 157.7(2) . . ?
C9 Fe1 S5 123.5(3) . . ?
C11 Fe1 S5 130.1(3) . . ?
C13 Fe1 S5 93.5(2) . . ?
C12 Fe1 S5 97.7(2) . . ?
C10 Fe1 S6 99.9(3) . . ?
C9 Fe1 S6 135.7(3) . . ?
C11 Fe1 S6 94.1(2) . . ?
C13 Fe1 S6 157.2(2) . . ?
C12 Fe1 S6 121.3(2) . . ?
S5 Fe1 S6 100.25(5) . . ?
C10 Fe1 S8 98.5(3) . . ?
C9 Fe1 S8 89.6(2) . . ?
C11 Fe1 S8 135.4(3) . . ?
C13 Fe1 S8 117.5(2) . . ?
C12 Fe1 S8 153.0(2) . . ?
S5 Fe1 S8 94.31(5) . . ?
S6 Fe1 S8 79.80(5) . . ?
C10 Fe1 Fe2 139.3(3) . . ?
C9 Fe1 Fe2 166.0(2) . . ?
C11 Fe1 Fe2 106.9(2) . . ?
C13 Fe1 Fe2 128.8(2) . . ?
C12 Fe1 Fe2 102.7(2) . . ?
S5 Fe1 Fe2 52.62(3) . . ?
S6 Fe1 Fe2 52.55(3) . . ?
S8 Fe1 Fe2 103.80(4) . . ?
C16 Fe2 C15 38.7(3) . . ?
C16 Fe2 C17 38.0(3) . . ?
C15 Fe2 C17 64.7(2) . . ?
C16 Fe2 C14 64.5(3) . . ?
C15 Fe2 C14 39.5(3) . . ?
C17 Fe2 C14 64.0(2) . . ?
C16 Fe2 C18 63.9(2) . . ?
C15 Fe2 C18 65.3(2) . . ?
C17 Fe2 C18 37.8(2) . . ?
C14 Fe2 C18 38.5(3) . . ?
C16 Fe2 S5 156.9(2) . . ?
C15 Fe2 S5 139.2(3) . . ?
C17 Fe2 S5 119.9(2) . . ?
C14 Fe2 S5 102.6(2) . . ?
C18 Fe2 S5 93.9(2) . . ?
C16 Fe2 S6 102.2(2) . . ?
C15 Fe2 S6 92.4(2) . . ?
C17 Fe2 S6 137.8(2) . . ?
C14 Fe2 S6 120.2(2) . . ?
C18 Fe2 S6 157.2(2) . . ?
S5 Fe2 S6 100.81(5) . . ?
C16 Fe2 S7 103.9(2) . . ?
C15 Fe2 S7 139.9(3) . . ?
C17 Fe2 S7 94.2(2) . . ?
C14 Fe2 S7 156.8(2) . . ?
C18 Fe2 S7 118.8(2) . . ?
S5 Fe2 S7 80.56(5) . . ?
S6 Fe2 S7 81.06(5) . . ?
C16 Fe2 Fe1 146.9(2) . . ?
C15 Fe2 Fe1 113.2(2) . . ?
C17 Fe2 Fe1 167.3(2) . . ?
C14 Fe2 Fe1 106.0(2) . . ?
C18 Fe2 Fe1 129.5(2) . . ?
S5 Fe2 Fe1 52.58(3) . . ?
S6 Fe2 Fe1 53.21(3) . . ?
S7 Fe2 Fe1 94.30(4) . . ?
C22 Fe3 C21 40.1(3) . . ?
C22 Fe3 C23 37.0(3) . . ?
C21 Fe3 C23 65.3(3) . . ?
C22 Fe3 C19 61.9(3) . . ?
C21 Fe3 C19 65.0(3) . . ?
C23 Fe3 C19 36.3(3) . . ?
C22 Fe3 C20 64.9(2) . . ?
C21 Fe3 C20 40.4(3) . . ?
C23 Fe3 C20 63.3(3) . . ?
C19 Fe3 C20 37.8(3) . . ?
C22 Fe3 S8 128.8(2) . . ?
C21 Fe3 S8 157.8(2) . . ?
C23 Fe3 S8 96.1(2) . . ?
C19 Fe3 S8 92.8(2) . . ?
C20 Fe3 S8 121.5(2) . . ?
C22 Fe3 S7 127.8(2) . . ?
C21 Fe3 S7 96.5(2) . . ?
C23 Fe3 S7 161.8(2) . . ?
C19 Fe3 S7 137.1(3) . . ?
C20 Fe3 S7 103.0(2) . . ?
S8 Fe3 S7 101.59(5) . . ?
C22 Fe3 S6 92.9(2) . . ?
C21 Fe3 S6 115.3(3) . . ?
C23 Fe3 S6 106.0(3) . . ?
C19 Fe3 S6 141.2(3) . . ?
C20 Fe3 S6 155.3(2) . . ?
S8 Fe3 S6 80.37(5) . . ?
S7 Fe3 S6 81.51(5) . . ?
C22 Fe3 Fe4 172.9(2) . . ?
C21 Fe3 Fe4 135.4(3) . . ?
C23 Fe3 Fe4 139.6(3) . . ?
C19 Fe3 Fe4 111.9(2) . . ?
C20 Fe3 Fe4 108.2(2) . . ?
S8 Fe3 Fe4 52.62(3) . . ?
S7 Fe3 Fe4 53.78(3) . . ?
S6 Fe3 Fe4 94.20(4) . . ?
C27 Fe4 C28 39.3(2) . . ?
C27 Fe4 C26 39.0(2) . . ?
C28 Fe4 C26 65.0(2) . . ?
C27 Fe4 C24 65.1(2) . . ?
C28 Fe4 C24 38.7(2) . . ?
C26 Fe4 C24 64.1(2) . . ?
C27 Fe4 C25 64.6(2) . . ?
C28 Fe4 C25 64.4(2) . . ?
C26 Fe4 C25 38.0(2) . . ?
C24 Fe4 C25 38.0(2) . . ?
C27 Fe4 S8 107.3(2) . . ?
C28 Fe4 S8 146.6(2) . . ?
C26 Fe4 S8 87.55(14) . . ?
C24 Fe4 S8 143.8(2) . . ?
C25 Fe4 S8 105.9(2) . . ?
C27 Fe4 S7 152.4(2) . . ?
C28 Fe4 S7 113.2(2) . . ?
C26 Fe4 S7 148.0(2) . . ?
C24 Fe4 S7 94.1(2) . . ?
C25 Fe4 S7 110.7(2) . . ?
S8 Fe4 S7 100.24(5) . . ?
C27 Fe4 S5 94.6(2) . . ?
C28 Fe4 S5 90.0(2) . . ?
C26 Fe4 S5 130.4(2) . . ?
C24 Fe4 S5 120.9(2) . . ?
C25 Fe4 S5 154.3(2) . . ?
S8 Fe4 S5 94.39(5) . . ?
S7 Fe4 S5 80.34(5) . . ?
C27 Fe4 Fe3 152.9(2) . . ?
C28 Fe4 Fe3 156.5(2) . . ?
C26 Fe4 Fe3 115.7(2) . . ?
C24 Fe4 Fe3 118.7(2) . . ?
C25 Fe4 Fe3 101.1(2) . . ?
S8 Fe4 Fe3 52.36(4) . . ?
S7 Fe4 Fe3 52.58(3) . . ?
S5 Fe4 Fe3 103.87(4) . . ?
C1 S1 Pt1 102.0(2) . . ?
C3 S2 Pt1 102.8(2) . . ?
C5 S3 Pt1 103.3(2) . . ?
C7 S4 Pt1 102.1(2) . . ?
Fe1 S5 Fe2 74.80(4) . . ?
Fe1 S5 Fe4 85.28(4) . . ?
Fe2 S5 Fe4 97.12(5) . . ?
Fe2 S6 Fe1 74.24(4) . . ?
Fe2 S6 Fe3 98.42(5) . . ?
Fe1 S6 Fe3 95.82(5) . . ?
Fe3 S7 Fe4 73.64(4) . . ?
Fe3 S7 Fe2 97.70(5) . . ?
Fe4 S7 Fe2 95.10(5) . . ?
Fe3 S8 Fe4 75.02(4) . . ?
Fe3 S8 Fe1 97.26(5) . . ?
Fe4 S8 Fe1 85.51(4) . . ?
C3 C1 C2 120.8(5) . . ?
C3 C1 S1 122.6(4) . . ?
C2 C1 S1 116.7(4) . . ?
N1 C2 C1 179.1(6) . . ?
C1 C3 C4 120.7(5) . . ?
C1 C3 S2 122.5(4) . . ?
C4 C3 S2 116.7(4) . . ?
N2 C4 C3 179.1(6) . . ?
C7 C5 C6 123.1(5) . . ?
C7 C5 S3 121.8(4) . . ?
C6 C5 S3 115.1(4) . . ?
N3 C6 C5 177.7(6) . . ?
C5 C7 C8 121.1(5) . . ?
C5 C7 S4 122.7(4) . . ?
C8 C7 S4 116.2(4) . . ?
N4 C8 C7 179.5(7) . . ?
C13 C9 C10 107.1(6) . . ?
C13 C9 Fe1 71.7(3) . . ?
C10 C9 Fe1 69.5(4) . . ?
C11 C10 C9 107.6(6) . . ?
C11 C10 Fe1 72.3(4) . . ?
C9 C10 Fe1 71.5(4) . . ?
C12 C11 C10 108.4(7) . . ?
C12 C11 Fe1 72.4(4) . . ?
C10 C11 Fe1 69.1(4) . . ?
C11 C12 C13 109.3(6) . . ?
C11 C12 Fe1 70.8(4) . . ?
C13 C12 Fe1 70.6(3) . . ?
C12 C13 C9 107.5(6) . . ?
C12 C13 Fe1 71.6(3) . . ?
C9 C13 Fe1 70.0(3) . . ?
C18 C14 C15 107.7(6) . . ?
C18 C14 Fe2 71.2(3) . . ?
C15 C14 Fe2 69.5(3) . . ?
C16 C15 C14 105.7(5) . . ?
C16 C15 Fe2 69.8(3) . . ?
C14 C15 Fe2 71.0(3) . . ?
C17 C16 C15 110.0(6) . . ?
C17 C16 Fe2 72.1(3) . . ?
C15 C16 Fe2 71.5(4) . . ?
C16 C17 C18 108.9(6) . . ?
C16 C17 Fe2 69.9(3) . . ?
C18 C17 Fe2 72.1(3) . . ?
C17 C18 C14 107.6(6) . . ?
C17 C18 Fe2 70.1(3) . . ?
C14 C18 Fe2 70.3(3) . . ?
C23 C19 C20 111.4(7) . . ?
C23 C19 Fe3 71.6(4) . . ?
C20 C19 Fe3 71.5(4) . . ?
C19 C20 C21 106.3(6) . . ?
C19 C20 Fe3 70.7(4) . . ?
C21 C20 Fe3 68.9(3) . . ?
C22 C21 C20 102.6(6) . . ?
C22 C21 Fe3 69.2(3) . . ?
C20 C21 Fe3 70.7(3) . . ?
C23 C22 C21 110.4(7) . . ?
C23 C22 Fe3 72.6(4) . . ?
C21 C22 Fe3 70.7(3) . . ?
C19 C23 C22 109.3(7) . . ?
C19 C23 Fe3 72.1(4) . . ?
C22 C23 Fe3 70.4(4) . . ?
C25 C24 C28 107.9(5) . . ?
C25 C24 Fe4 71.5(3) . . ?
C28 C24 Fe4 69.1(3) . . ?
C26 C25 C24 108.5(5) . . ?
C26 C25 Fe4 69.9(3) . . ?
C24 C25 Fe4 70.5(3) . . ?
C25 C26 C27 108.2(5) . . ?
C25 C26 Fe4 72.1(3) . . ?
C27 C26 Fe4 69.1(3) . . ?
C26 C27 C28 107.4(5) . . ?
C26 C27 Fe4 71.9(3) . . ?
C28 C27 Fe4 70.7(3) . . ?
C24 C28 C27 108.0(5) . . ?
C24 C28 Fe4 72.2(3) . . ?
C27 C28 Fe4 69.9(3) . . ?

loop_
_geom_bond_atom_site_label_1
_geom_bond_atom_site_label_2
_geom_bond_distance
_geom_bond_site_symmetry_2
_geom_bond_publ_flag
Pt1 S3 2.2592(12) . ?
Pt1 S2 2.2650(13) . ?
Pt1 S1 2.2749(12) . ?
Pt1 S4 2.2810(12) . ?
Fe1 C10 2.084(6) . ?
Fe1 C9 2.110(6) . ?
Fe1 C11 2.125(6) . ?
Fe1 C13 2.132(5) . ?
Fe1 C12 2.145(6) . ?
Fe1 S5 2.1890(12) . ?
Fe1 S6 2.2133(13) . ?
Fe1 S8 2.2350(13) . ?
Fe1 Fe2 2.6598(9) . ?
Fe2 C16 2.081(6) . ?
Fe2 C15 2.103(6) . ?
Fe2 C17 2.109(5) . ?
Fe2 C14 2.123(5) . ?
Fe2 C18 2.134(5) . ?
Fe2 S5 2.1902(13) . ?
Fe2 S6 2.1941(13) . ?
Fe2 S7 2.2684(13) . ?
Fe3 C22 2.076(6) . ?
Fe3 C21 2.095(5) . ?
Fe3 C23 2.103(7) . ?
Fe3 C19 2.110(6) . ?
Fe3 C20 2.119(5) . ?
Fe3 S8 2.1749(13) . ?
Fe3 S7 2.1961(13) . ?
Fe3 S6 2.2464(13) . ?
Fe3 Fe4 2.6533(9) . ?
Fe4 C27 2.096(5) . ?
Fe4 C28 2.107(5) . ?
Fe4 C26 2.132(5) . ?
Fe4 C24 2.148(5) . ?
Fe4 C25 2.160(5) . ?
Fe4 S8 2.1826(13) . ?
Fe4 S7 2.2310(13) . ?
Fe4 S5 2.2384(13) . ?
S1 C1 1.724(5) . ?
S2 C3 1.707(5) . ?
S3 C5 1.721(5) . ?
S4 C7 1.729(5) . ?
C1 C3 1.369(7) . ?
C1 C2 1.433(7) . ?
C2 N1 1.155(7) . ?
C3 C4 1.446(7) . ?
C4 N2 1.131(8) . ?
C5 C7 1.372(8) . ?
C5 C6 1.435(8) . ?
C6 N3 1.140(8) . ?
C7 C8 1.434(8) . ?
C8 N4 1.145(8) . ?
C9 C13 1.393(11) . ?
C9 C10 1.401(13) . ?
C10 C11 1.391(13) . ?
C11 C12 1.349(10) . ?
C12 C13 1.386(10) . ?
C14 C18 1.404(10) . ?
C14 C15 1.427(11) . ?
C15 C16 1.387(11) . ?
C16 C17 1.365(10) . ?
C17 C18 1.376(9) . ?
C19 C23 1.312(12) . ?
C19 C20 1.369(11) . ?
C20 C21 1.454(11) . ?
C21 C22 1.430(11) . ?
C22 C23 1.327(11) . ?
C24 C25 1.402(9) . ?
C24 C28 1.410(9) . ?
C25 C26 1.397(8) . ?
C26 C27 1.412(8) . ?
C27 C28 1.414(9) . ?
